data_7206305
loop_
_publ_author_name
'Gonz\'alez-Gonz\'alez, Juan Saulo'
'Mart\'inez-Mart\'inez, Francisco Javier'
'Peraza Campos, Ana Lilia'
'de Jesus Rosales-Hoz, Maria'
'Garc\'ia-B\'aez, Efr\'en V.'
'Padilla-Mart\'inez, Itzia I.'

_publ_section_title
;
 Supramolecular architectures of conformationally controlled
 1,3-phenyl-dioxalamic molecular clefts through hydrogen bonding and
 steric restraints
;
_journal_issue 14
_journal_name_full CrystEngComm
_journal_page_first 4748
_journal_paper_doi 10.1039/c1ce05302g
_journal_volume 13
_journal_year 2011
_chemical_formula_sum 'C17 H22 N2 O6'
_chemical_formula_weight 350.37
_chemical_name_systematic
;
Diethyl N,N'-[1,3-(2,4,6-trimethyl)phenylene]dioxamalate
;
_space_group_IT_number 14
_symmetry_cell_setting monoclinic
_symmetry_Int_Tables_number 14
_symmetry_space_group_name_Hall '-P 2ybc'
_symmetry_space_group_name_H-M 'P 1 21/c 1'
_atom_sites_solution_hydrogens geom
_atom_sites_solution_primary direct
_atom_sites_solution_secondary difmap
_audit_creation_method SHELXL-97
_cell_angle_alpha 90
_cell_angle_beta 102.76(4)
_cell_angle_gamma 90
_cell_formula_units_Z 4
_cell_length_a 8.0020(3)
_cell_length_b 15.7340(5)
_cell_length_c 14.3370(6)
_cell_measurement_reflns_used 600
_cell_measurement_temperature 173(2)
_cell_measurement_theta_max 25
_cell_measurement_theta_min 20
_cell_volume 1760.5(3)
_computing_cell_refinement 'DENZO/SCALEPACK (Otwinowski & Minor, 1997)'
_computing_data_collection 'COLLECT (Nonius, 2001)'
_computing_data_reduction 'DENZO/SCALEPACK (Otwinowski & Minor, 1997)'
_computing_molecular_graphics 'CAMERON (Watkin <i>et al.</i>, 1996)'
_computing_publication_material 'PLATON (Spek, 2003)'
_computing_structure_refinement 'CRYSTALS (Betteridge <i>et al.</i>, 2003)'
_computing_structure_solution 'SHELXS97 (Sheldrick, 1997)'
_diffrn_ambient_temperature 173(2)
_diffrn_measured_fraction_theta_full 0.979
_diffrn_measured_fraction_theta_max 0.979
_diffrn_measurement_device '95mm CCD camera on \k-goniostat'
_diffrn_measurement_device_type 'Nonius KappaCCD area-detector'
_diffrn_measurement_method '\f and \w'
_diffrn_radiation_monochromator graphite
_diffrn_radiation_type 'Mo K\a'
_diffrn_radiation_wavelength 0.71073
_diffrn_reflns_av_R_equivalents 0.0912
_diffrn_reflns_av_sigmaI/netI 0.0751
_diffrn_reflns_limit_h_max 9
_diffrn_reflns_limit_h_min -9
_diffrn_reflns_limit_k_max 17
_diffrn_reflns_limit_k_min -18
_diffrn_reflns_limit_l_max 15
_diffrn_reflns_limit_l_min -17
_diffrn_reflns_number 10213
_diffrn_reflns_theta_full 25.00
_diffrn_reflns_theta_max 25.00
_diffrn_reflns_theta_min 1.95
_diffrn_standards_decay_% 5
_diffrn_standards_number 0
_exptl_absorpt_coefficient_mu 0.101
_exptl_absorpt_correction_type none
_exptl_absorpt_process_details none
_exptl_crystal_colour colorless
_exptl_crystal_density_diffrn 1.322
_exptl_crystal_density_method 'not measured'
_exptl_crystal_description prism
_exptl_crystal_F_000 744
_exptl_crystal_size_max 0.30
_exptl_crystal_size_mid 0.25
_exptl_crystal_size_min 0.20
_refine_diff_density_max 0.565
_refine_diff_density_min -0.219
_refine_diff_density_rms 0.185
_refine_ls_extinction_coef 0.084(13)
_refine_ls_extinction_expression Fc^*^=kFc[1+0.001xFc^2^\l^3^/sin(2\q)]^-1/4^
_refine_ls_extinction_method SHELXL
_refine_ls_goodness_of_fit_ref 1.066
_refine_ls_hydrogen_treatment constr
_refine_ls_matrix_type full
_refine_ls_number_parameters 229
_refine_ls_number_reflns 3043
_refine_ls_number_restraints 0
_refine_ls_restrained_S_all 1.066
_refine_ls_R_factor_all 0.1077
_refine_ls_R_factor_gt 0.0743
_refine_ls_shift/su_max 0.056
_refine_ls_shift/su_mean 0.002
_refine_ls_structure_factor_coef Fsqd
_refine_ls_weighting_details 'calc w=1/[\s^2^(Fo^2^)+(0.1803P)^2^+0.9092P] where P=(Fo^2^+2Fc^2^)/3'
_refine_ls_weighting_scheme calc
_refine_ls_wR_factor_gt 0.2083
_refine_ls_wR_factor_ref 0.2647
_reflns_number_gt 2197
_reflns_number_total 3043
_reflns_threshold_expression >2sigma(I)
_cod_data_source_file c1ce05302g.txt
_cod_data_source_block 497
_cod_depositor_comments
;
The following automatic conversions were performed:

'_symmetry_cell_setting' value 'Monoclinic' changed to 'monoclinic'
according to /home/saulius/struct/CIF-dictionaries/cif_core.dic
dictionary named 'cif_core.dic' version 2.4.1 from 2010-06-29.

Automatic conversion script
Id: cif_fix_values 1715 2011-07-08 13:25:40Z adriana 
;
_cod_original_sg_symbol_H-M 'P 21/c'
_cod_database_code 7206305

loop_
_symmetry_equiv_pos_site_id
_symmetry_equiv_pos_as_xyz
1 x,y,z
2 -x,1/2+y,1/2-z
3 -x,-y,-z
4 x,1/2-y,1/2+z

loop_
_atom_site_aniso_label
_atom_site_aniso_U_11
_atom_site_aniso_U_22
_atom_site_aniso_U_33
_atom_site_aniso_U_23
_atom_site_aniso_U_13
_atom_site_aniso_U_12
O8 0.0376(14) 0.0301(16) 0.0275(13) -0.0016(10) 0.0005(10) 0.0091(10)
O9 0.0400(15) 0.0326(18) 0.0461(17) -0.0079(12) -0.0026(12) 0.0010(11)
O10 0.0334(15) 0.0391(17) 0.0424(16) -0.0092(12) -0.0108(12) 0.0054(11)
O28 0.0359(14) 0.0288(14) 0.0321(14) 0.0054(10) 0.0110(11) 0.0095(10)
O29 0.0459(16) 0.0433(17) 0.0347(15) 0.0052(11) 0.0128(12) 0.0200(13)
O30 0.0336(14) 0.0395(16) 0.0247(13) 0.0026(10) 0.0104(10) 0.0078(10)
N7 0.0246(14) 0.0183(15) 0.0257(15) -0.0031(10) 0.0052(11) 0.0014(10)
N27 0.0256(15) 0.0238(15) 0.0219(14) -0.0014(11) 0.0043(11) 0.0059(11)
C1 0.0233(17) 0.0192(17) 0.0217(17) 0.0017(12) 0.0034(13) 0.0004(12)
C2 0.0208(16) 0.0144(16) 0.0281(17) 0.0024(12) 0.0042(13) 0.0023(12)
C3 0.0259(17) 0.0229(18) 0.0235(17) 0.0007(13) 0.0054(13) 0.0023(13)
C4 0.0216(17) 0.030(2) 0.0297(19) -0.0013(14) 0.0027(14) -0.0003(13)
C5 0.0182(16) 0.030(2) 0.037(2) -0.0023(15) 0.0052(14) -0.0022(13)
C6 0.0243(17) 0.0236(18) 0.0282(18) 0.0017(13) 0.0076(14) 0.0012(13)
C8 0.0229(16) 0.027(2) 0.0210(17) 0.0017(12) 0.0065(13) 0.0019(13)
C9 0.0242(17) 0.030(2) 0.0268(18) -0.0034(14) 0.0054(14) 0.0032(14)
C11 0.040(2) 0.061(3) 0.061(3) -0.027(2) -0.020(2) 0.008(2)
C12 0.037(2) 0.103(4) 0.041(3) -0.010(2) -0.008(2) -0.001(2)
C28 0.0241(17) 0.0237(18) 0.0217(17) -0.0013(13) 0.0015(13) -0.0004(13)
C29 0.0264(17) 0.0250(19) 0.0260(18) -0.0008(13) 0.0044(14) -0.0001(14)
C31 0.060(3) 0.062(3) 0.035(2) 0.004(2) 0.026(2) 0.018(2)
C32 0.057(3) 0.052(3) 0.029(2) -0.0030(17) 0.0184(19) -0.009(2)
C33 0.0213(17) 0.033(2) 0.0267(18) 0.0017(14) 0.0057(14) 0.0006(13)
C34 0.0312(19) 0.041(2) 0.035(2) -0.0051(16) 0.0141(16) -0.0030(15)
C35 0.0310(19) 0.040(2) 0.038(2) -0.0071(17) -0.0012(16) -0.0025(16)

loop_
_atom_site_label
_atom_site_type_symbol
_atom_site_thermal_displace_type
_atom_site_fract_x
_atom_site_fract_y
_atom_site_fract_z
_atom_site_occupancy
_atom_site_U_iso_or_equiv
_atom_site_calc_flag
_atom_site_refinement_flags
O8 O Uani -0.0046(3) 0.44209(15) -0.13980(16) 1.000 0.0328(8) . .
O9 O Uani -0.0518(3) 0.23559(17) -0.22888(19) 1.000 0.0414(10) . .
O10 O Uani -0.1843(3) 0.35590(17) -0.28886(19) 1.000 0.0413(9) . .
O28 O Uani 0.3426(3) 0.31231(15) 0.31360(16) 1.000 0.0317(8) . .
O29 O Uani 0.0568(3) 0.46691(17) 0.35752(18) 1.000 0.0407(9) . .
O30 O Uani 0.2066(3) 0.36844(16) 0.45490(16) 1.000 0.0320(8) . .
N7 N Uani 0.1816(3) 0.33126(16) -0.10308(18) 1.000 0.0229(8) . .
N27 N Uani 0.2460(3) 0.43023(18) 0.22507(18) 1.000 0.0239(8) . .
C1 C Uani 0.2877(4) 0.3649(2) -0.0172(2) 1.000 0.0216(10) . .
C2 C Uani 0.2132(4) 0.38203(19) 0.0608(2) 1.000 0.0213(9) . .
C3 C Uani 0.3211(4) 0.4100(2) 0.1450(2) 1.000 0.0241(10) . .
C4 C Uani 0.4978(4) 0.4199(2) 0.1545(2) 1.000 0.0276(11) . .
C5 C Uani 0.5632(4) 0.4029(2) 0.0741(2) 1.000 0.0285(11) . .
C6 C Uani 0.4632(4) 0.3760(2) -0.0118(2) 1.000 0.0251(10) . .
C8 C Uani 0.0413(4) 0.3697(2) -0.1528(2) 1.000 0.0234(10) . .
C9 C Uani -0.0695(4) 0.3114(2) -0.2279(2) 1.000 0.0270(11) . .
C11 C Uani -0.2988(6) 0.3083(3) -0.3647(3) 1.000 0.0588(16) . .
C12 C Uani -0.3692(6) 0.3687(4) -0.4427(3) 1.000 0.0629(18) . .
C28 C Uani 0.2598(4) 0.3783(2) 0.3006(2) 1.000 0.0237(10) . .
C29 C Uani 0.1609(4) 0.4110(2) 0.3733(2) 1.000 0.0260(10) . .
C31 C Uani 0.1255(6) 0.3969(3) 0.5313(3) 1.000 0.0499(16) . .
C32 C Uani 0.2076(5) 0.3510(3) 0.6210(3) 1.000 0.0446(16) . .
C33 C Uani 0.0261(4) 0.3678(2) 0.0562(2) 1.000 0.0269(11) . .
C34 C Uani 0.5418(5) 0.3594(2) -0.0966(3) 1.000 0.0347(11) . .
C35 C Uani 0.6140(5) 0.4458(3) 0.2479(3) 1.000 0.0377(11) . .
H5 H Uiso 0.68253 0.41026 0.07872 1.000 0.0344 . .
H7 H Uiso 0.21078 0.28220 -0.12430 1.000 0.0275 . .
H11A H Uiso -0.23479 0.26241 -0.38878 1.000 0.0705 . .
H11B H Uiso -0.39283 0.28226 -0.33984 1.000 0.0705 . .
H12A H Uiso -0.43217 0.41378 -0.41815 1.000 0.0941 . .
H12B H Uiso -0.27518 0.39370 -0.46715 1.000 0.0941 . .
H12C H Uiso -0.44697 0.33845 -0.49454 1.000 0.0941 . .
H27 H Uiso 0.18927 0.47823 0.22429 1.000 0.0287 . .
H31A H Uiso 0.14068 0.45903 0.54058 1.000 0.0597 . .
H31B H Uiso 0.00122 0.38445 0.51425 1.000 0.0597 . .
H32A H Uiso 0.15539 0.36966 0.67331 1.000 0.0671 . .
H32B H Uiso 0.19075 0.28971 0.61140 1.000 0.0671 . .
H32C H Uiso 0.33057 0.36370 0.63725 1.000 0.0671 . .
H33A H Uiso -0.00141 0.30757 0.04357 1.000 0.0401 . .
H33B H Uiso -0.00049 0.38400 0.11733 1.000 0.0401 . .
H33C H Uiso -0.04209 0.40239 0.00479 1.000 0.0401 . .
H34A H Uiso 0.46430 0.37989 -0.15502 1.000 0.0519 . .
H34B H Uiso 0.65169 0.38920 -0.08777 1.000 0.0519 . .
H34C H Uiso 0.56040 0.29817 -0.10220 1.000 0.0519 . .
H35A H Uiso 0.63290 0.39708 0.29155 1.000 0.0566 . .
H35B H Uiso 0.72397 0.46511 0.23624 1.000 0.0566 . .
H35C H Uiso 0.56049 0.49208 0.27663 1.000 0.0566 . .

loop_
_atom_type_symbol
_atom_type_description
_atom_type_scat_dispersion_real
_atom_type_scat_dispersion_imag
_atom_type_scat_source
C C 0.0033 0.0016 'International Tables Vol C Tables 4.2.6.8 and 6.1.1.4'
H H 0.0000 0.0000 'International Tables Vol C Tables 4.2.6.8 and 6.1.1.4'
N N 0.0061 0.0033 'International Tables Vol C Tables 4.2.6.8 and 6.1.1.4'
O O 0.0106 0.0060 'International Tables Vol C Tables 4.2.6.8 and 6.1.1.4'

loop_
_geom_angle_atom_site_label_1
_geom_angle_atom_site_label_2
_geom_angle_atom_site_label_3
_geom_angle
_geom_angle_site_symmetry_1
_geom_angle_site_symmetry_2
_geom_angle_site_symmetry_3
_geom_angle_publ_flag
C9 O10 C11 116.8(3) . . . yes
C29 O30 C31 115.1(3) . . . yes
C1 N7 C8 124.1(3) . . . yes
C3 N27 C28 122.2(3) . . . yes
C8 N7 H7 118.00 . . . no
C1 N7 H7 118.00 . . . no
C28 N27 H27 119.00 . . . no
C3 N27 H27 119.00 . . . no
C2 C1 C6 121.9(3) . . . no
N7 C1 C6 119.3(3) . . . yes
N7 C1 C2 118.7(3) . . . yes
C1 C2 C33 122.1(3) . . . no
C3 C2 C33 120.5(3) . . . no
C1 C2 C3 117.4(3) . . . no
N27 C3 C2 118.2(3) . . . yes
N27 C3 C4 119.2(3) . . . yes
C2 C3 C4 122.7(3) . . . no
C3 C4 C5 117.0(3) . . . no
C3 C4 C35 121.9(3) . . . no
C5 C4 C35 121.1(3) . . . no
C4 C5 C6 123.2(3) . . . no
C1 C6 C5 117.7(3) . . . no
C1 C6 C34 121.7(3) . . . no
C5 C6 C34 120.6(3) . . . no
N7 C8 C9 113.0(3) . . . yes
O8 C8 N7 125.9(3) . . . yes
O8 C8 C9 121.1(3) . . . yes
O9 C9 C8 123.3(3) . . . yes
O10 C9 C8 110.9(3) . . . yes
O9 C9 O10 125.8(3) . . . yes
O10 C11 C12 107.7(4) . . . yes
O28 C28 N27 125.8(3) . . . yes
O28 C28 C29 121.7(3) . . . yes
N27 C28 C29 112.5(3) . . . yes
O29 C29 C28 124.1(3) . . . yes
O30 C29 C28 110.3(3) . . . yes
O29 C29 O30 125.6(3) . . . yes
O30 C31 C32 108.3(4) . . . yes
C4 C5 H5 118.00 . . . no
C6 C5 H5 118.00 . . . no
O10 C11 H11A 110.00 . . . no
O10 C11 H11B 110.00 . . . no
C12 C11 H11A 110.00 . . . no
C12 C11 H11B 110.00 . . . no
H11A C11 H11B 108.00 . . . no
C11 C12 H12A 109.00 . . . no
C11 C12 H12B 109.00 . . . no
C11 C12 H12C 109.00 . . . no
H12A C12 H12B 110.00 . . . no
H12A C12 H12C 109.00 . . . no
H12B C12 H12C 109.00 . . . no
O30 C31 H31A 110.00 . . . no
O30 C31 H31B 110.00 . . . no
C32 C31 H31A 110.00 . . . no
C32 C31 H31B 110.00 . . . no
H31A C31 H31B 108.00 . . . no
C31 C32 H32A 109.00 . . . no
C31 C32 H32B 110.00 . . . no
C31 C32 H32C 109.00 . . . no
H32A C32 H32B 109.00 . . . no
H32A C32 H32C 109.00 . . . no
H32B C32 H32C 110.00 . . . no
C2 C33 H33A 109.00 . . . no
C2 C33 H33B 109.00 . . . no
C2 C33 H33C 110.00 . . . no
H33A C33 H33B 109.00 . . . no
H33A C33 H33C 109.00 . . . no
H33B C33 H33C 109.00 . . . no
C6 C34 H34A 109.00 . . . no
C6 C34 H34B 110.00 . . . no
C6 C34 H34C 109.00 . . . no
H34A C34 H34B 109.00 . . . no
H34A C34 H34C 109.00 . . . no
H34B C34 H34C 109.00 . . . no
C4 C35 H35A 109.00 . . . no
C4 C35 H35B 109.00 . . . no
C4 C35 H35C 109.00 . . . no
H35A C35 H35B 110.00 . . . no
H35A C35 H35C 109.00 . . . no
H35B C35 H35C 109.00 . . . no

loop_
_geom_bond_atom_site_label_1
_geom_bond_atom_site_label_2
_geom_bond_distance
_geom_bond_site_symmetry_1
_geom_bond_site_symmetry_2
_geom_bond_publ_flag
O8 C8 1.224(4) . . yes
O9 C9 1.202(4) . . yes
O10 C9 1.320(4) . . yes
O10 C11 1.464(5) . . yes
O28 C28 1.224(4) . . yes
O29 C29 1.198(4) . . yes
O30 C29 1.327(4) . . yes
O30 C31 1.461(5) . . yes
N7 C1 1.434(4) . . yes
N7 C8 1.335(4) . . yes
N27 C3 1.444(4) . . yes
N27 C28 1.342(4) . . yes
N7 H7 0.8800 . . no
N27 H27 0.8800 . . no
C1 C6 1.400(5) . . no
C1 C2 1.405(4) . . no
C2 C3 1.391(4) . . no
C2 C33 1.501(5) . . no
C3 C4 1.399(5) . . no
C4 C5 1.393(4) . . no
C4 C35 1.508(5) . . no
C5 C6 1.379(4) . . no
C6 C34 1.510(5) . . no
C8 C9 1.538(4) . . no
C11 C12 1.481(7) . . no
C28 C29 1.530(4) . . no
C31 C32 1.495(6) . . no
C5 H5 0.9500 . . no
C11 H11A 0.9900 . . no
C11 H11B 0.9900 . . no
C12 H12A 0.9800 . . no
C12 H12B 0.9800 . . no
C12 H12C 0.9800 . . no
C31 H31A 0.9900 . . no
C31 H31B 0.9900 . . no
C32 H32A 0.9800 . . no
C32 H32B 0.9800 . . no
C32 H32C 0.9800 . . no
C33 H33A 0.9800 . . no
C33 H33B 0.9800 . . no
C33 H33C 0.9800 . . no
C34 H34A 0.9800 . . no
C34 H34B 0.9800 . . no
C34 H34C 0.9800 . . no
C35 H35A 0.9800 . . no
C35 H35B 0.9800 . . no
C35 H35C 0.9800 . . no

loop_
_geom_contact_atom_site_label_1
_geom_contact_atom_site_label_2
_geom_contact_distance
_geom_contact_site_symmetry_1
_geom_contact_site_symmetry_2
_geom_contact_publ_flag
O8 O10 2.668(4) . . no
O8 C2 3.160(4) . . no
O8 C33 3.003(4) . . no
O8 N27 2.867(4) . 3_565 no
O8 C33 3.241(4) . 3_565 no
O9 C29 3.043(4) . 4_554 no
O9 C28 3.024(4) . 4_554 no
O9 N7 2.742(4) . . no
O9 O28 3.170(3) . 4_554 no
O10 O8 2.668(4) . . no
O10 O29 3.198(4) . 3_565 no
O28 C34 3.254(4) . 4_555 no
O28 O30 2.654(3) . . no
O28 C35 3.304(5) . . no
O28 O9 3.170(3) . 4_555 no
O28 N7 2.978(3) . 4_555 no
O28 C4 3.296(4) . . no
O29 C31 3.207(5) . 3_566 no
O29 N27 2.739(4) . . no
O29 O10 3.198(4) . 3_565 no
O30 O28 2.654(3) . . no
O30 N7 3.245(4) . 4_555 no
O30 C12 3.388(5) . 1_656 no
O8 H27 2.1100 . 3_565 no
O8 H33B 2.7500 . 3_565 no
O8 H33C 2.2500 . . no
O9 H11A 2.4700 . . no
O9 H7 2.4100 . . no
O10 H27 2.7700 . 3_565 no
O10 H32A 2.8900 . 1_554 no
O28 H35A 2.7600 . . no
O28 H34C 2.5700 . 4_555 no
O28 H12C 2.9200 . 1_656 no
O28 H7 2.1300 . 4_555 no
O29 H31B 2.7200 . . no
O29 H31A 2.6500 . 3_566 no
O29 H27 2.3900 . . no
O29 H31A 2.5600 . . no
O29 H35B 2.8400 . 1_455 no
O30 H12C 2.7500 . 1_656 no
O30 H7 2.6300 . 4_555 no
N7 O9 2.742(4) . . no
N7 O28 2.978(3) . 4_554 no
N7 O30 3.245(4) . 4_554 no
N27 O29 2.739(4) . . no
N27 O8 2.867(4) . 3_565 no
N7 H33A 2.8400 . . no
N7 H34A 2.6500 . . no
N7 H33C 2.8400 . . no
N27 H33B 2.3400 . . no
N27 H35C 2.6500 . . no
C2 O8 3.160(4) . . no
C4 O28 3.296(4) . . no
C4 C34 3.568(4) . 3_665 no
C5 C6 3.586(4) . 3_665 no
C5 C11 3.550(6) . 4_655 no
C6 C5 3.586(4) . 3_665 no
C8 C33 3.026(4) . . no
C9 C32 3.481(5) . 1_554 no
C11 C5 3.550(6) . 4_454 no
C12 O30 3.388(5) . 1_454 no
C28 O9 3.024(4) . 4_555 no
C28 C33 3.593(4) . . no
C28 C35 3.268(5) . . no
C29 O9 3.043(4) . 4_555 no
C31 O29 3.207(5) . 3_566 no
C32 C9 3.481(5) . 1_556 no
C33 C8 3.026(4) . . no
C33 O8 3.003(4) . . no
C33 C28 3.593(4) . . no
C33 O8 3.241(4) . 3_565 no
C34 C4 3.568(4) . 3_665 no
C34 O28 3.254(4) . 4_554 no
C35 C28 3.268(5) . . no
C35 O28 3.304(5) . . no
C2 H32B 2.8100 . 4_554 no
C5 H11A 3.0500 . 4_655 no
C8 H33C 2.5500 . . no
C8 H27 3.0600 . 3_565 no
C8 H32A 2.8400 . 1_554 no
C8 H33A 3.0700 . . no
C9 H32A 2.6900 . 1_554 no
C11 H32C 3.1000 . 1_454 no
C12 H32C 2.8800 . 1_454 no
C28 H35C 3.0800 . . no
C28 H35A 3.0300 . . no
C28 H33B 2.9700 . . no
C28 H7 2.8100 . 4_555 no
C29 H7 3.0700 . 4_555 no
C32 H33A 3.0700 . 4_555 no
C33 H5 2.9200 . 1_455 no
C33 H32B 2.8400 . 4_554 no
C33 H27 3.0200 . . no
C34 H7 2.8600 . . no
C35 H34A 3.0500 . 3_665 no
H5 C33 2.9200 . 1_655 no
H5 H33B 2.5100 . 1_655 no
H5 H34B 2.3700 . . no
H5 H35B 2.3700 . . no
H7 O9 2.4100 . . no
H7 C34 2.8600 . . no
H7 O28 2.1300 . 4_554 no
H7 O30 2.6300 . 4_554 no
H7 C28 2.8100 . 4_554 no
H7 C29 3.0700 . 4_554 no
H11A O9 2.4700 . . no
H11A C5 3.0500 . 4_454 no
H11A H33A 2.5400 . 4_554 no
H11B H32C 2.5200 . 1_454 no
H12A H32C 2.3500 . 1_454 no
H12B H31B 2.2900 . 1_554 no
H12C O28 2.9200 . 1_454 no
H12C O30 2.7500 . 1_454 no
H27 O29 2.3900 . . no
H27 C33 3.0200 . . no
H27 H33B 2.4100 . . no
H27 O8 2.1100 . 3_565 no
H27 O10 2.7700 . 3_565 no
H27 C8 3.0600 . 3_565 no
H31A O29 2.5600 . . no
H31A O29 2.6500 . 3_566 no
H31B O29 2.7200 . . no
H31B H12B 2.2900 . 1_556 no
H32A O10 2.8900 . 1_556 no
H32A C8 2.8400 . 1_556 no
H32A C9 2.6900 . 1_556 no
H32B C2 2.8100 . 4_555 no
H32B C33 2.8400 . 4_555 no
H32B H33A 2.2300 . 4_555 no
H32C C11 3.1000 . 1_656 no
H32C C12 2.8800 . 1_656 no
H32C H11B 2.5200 . 1_656 no
H32C H12A 2.3500 . 1_656 no
H33A N7 2.8400 . . no
H33A C8 3.0700 . . no
H33A C32 3.0700 . 4_554 no
H33A H11A 2.5400 . 4_555 no
H33A H32B 2.2300 . 4_554 no
H33B N27 2.3400 . . no
H33B C28 2.9700 . . no
H33B H5 2.5100 . 1_455 no
H33B H27 2.4100 . . no
H33B O8 2.7500 . 3_565 no
H33C O8 2.2500 . . no
H33C N7 2.8400 . . no
H33C C8 2.5500 . . no
H33C H34B 2.5200 . 1_455 no
H34A N7 2.6500 . . no
H34A C35 3.0500 . 3_665 no
H34B H5 2.3700 . . no
H34B H33C 2.5200 . 1_655 no
H34C O28 2.5700 . 4_554 no
H35A O28 2.7600 . . no
H35A C28 3.0300 . . no
H35B O29 2.8400 . 1_655 no
H35B H5 2.3700 . . no
H35C N27 2.6500 . . no
H35C C28 3.0800 . . no

loop_
_geom_hbond_atom_site_label_D
_geom_hbond_atom_site_label_H
_geom_hbond_atom_site_label_A
_geom_hbond_distance_DH
_geom_hbond_distance_HA
_geom_hbond_distance_DA
_geom_hbond_angle_DHA
_geom_hbond_site_symmetry_A
_geom_hbond_publ_flag
N7 H7 O9 0.8800 2.4100 2.742(4) 103.00 . yes
N7 H7 O28 0.8800 2.1300 2.978(3) 162.00 4_554 yes
N27 H27 O29 0.8800 2.3900 2.739(4) 104.00 . yes
N27 H27 O8 0.8800 2.1100 2.867(4) 144.00 3_565 yes
C33 H33B N27 0.9800 2.3400 2.836(4) 111.00 . yes
C33 H33C O8 0.9800 2.2500 3.003(4) 133.00 . yes
C34 H34C O28 0.9800 2.5700 3.254(4) 127.00 4_554 yes

loop_
_geom_torsion_atom_site_label_1
_geom_torsion_atom_site_label_2
_geom_torsion_atom_site_label_3
_geom_torsion_atom_site_label_4
_geom_torsion
_geom_torsion_site_symmetry_1
_geom_torsion_site_symmetry_2
_geom_torsion_site_symmetry_3
_geom_torsion_site_symmetry_4
_geom_torsion_publ_flag
C11 O10 C9 C8 179.9(3) . . . . no
C9 O10 C11 C12 -159.4(3) . . . . no
C11 O10 C9 O9 -0.6(5) . . . . no
C29 O30 C31 C32 -172.4(3) . . . . no
C31 O30 C29 C28 177.4(3) . . . . no
C31 O30 C29 O29 -2.9(5) . . . . no
C1 N7 C8 C9 -167.1(3) . . . . no
C1 N7 C8 O8 9.5(5) . . . . no
C8 N7 C1 C6 -125.0(3) . . . . no
C8 N7 C1 C2 58.0(4) . . . . no
C3 N27 C28 C29 -176.6(3) . . . . no
C28 N27 C3 C4 -76.6(4) . . . . no
C3 N27 C28 O28 4.4(5) . . . . no
C28 N27 C3 C2 104.0(3) . . . . no
C6 C1 C2 C33 -178.2(3) . . . . no
N7 C1 C6 C5 -175.6(3) . . . . no
C2 C1 C6 C34 -178.6(3) . . . . no
C6 C1 C2 C3 -0.6(5) . . . . no
N7 C1 C2 C33 -1.2(4) . . . . no
C2 C1 C6 C5 1.4(5) . . . . no
N7 C1 C6 C34 4.5(5) . . . . no
N7 C1 C2 C3 176.4(3) . . . . no
C33 C2 C3 C4 176.5(3) . . . . no
C33 C2 C3 N27 -4.1(4) . . . . no
C1 C2 C3 N27 178.3(3) . . . . no
C1 C2 C3 C4 -1.1(5) . . . . no
N27 C3 C4 C5 -177.5(3) . . . . no
N27 C3 C4 C35 3.9(5) . . . . no
C2 C3 C4 C5 1.9(5) . . . . no
C2 C3 C4 C35 -176.7(3) . . . . no
C35 C4 C5 C6 177.5(3) . . . . no
C3 C4 C5 C6 -1.1(5) . . . . no
C4 C5 C6 C1 -0.5(5) . . . . no
C4 C5 C6 C34 179.5(3) . . . . no
N7 C8 C9 O10 -166.1(3) . . . . no
N7 C8 C9 O9 14.3(4) . . . . no
O8 C8 C9 O9 -162.5(3) . . . . no
O8 C8 C9 O10 17.1(4) . . . . no
O28 C28 C29 O29 -167.4(3) . . . . no
O28 C28 C29 O30 12.3(4) . . . . no
N27 C28 C29 O29 13.5(5) . . . . no
N27 C28 C29 O30 -166.8(3) . . . . no

loop_
_cod_related_entry_id
_cod_related_entry_database
_cod_related_entry_code
1 ChemSpider 30653794
